data_7064040
loop_
_publ_author_name
'Moskalik, Mikhail Yu.'
'Myasnikova, Valentina S.'
'Astakhova, Vera V.'
'Borodina, Tatyana N.'
'Zinchenko, Sergey V.'
'Shainyan, Bagrat A.'

_publ_section_title
;
 Chemo-, regio-, and stereoselective heterocyclization of sulfonamides and
 d-limonene with solvent interception
;
_journal_issue 41
_journal_name_full 'New Journal of Chemistry'
_journal_page_first 18097
_journal_page_last 18102
_journal_paper_doi 10.1039/D5NJ02510A
_journal_volume 49
_journal_year 2025
_chemical_absolute_configuration unk
_chemical_formula_moiety 'C18 H23 Cl N2 O2 S'
_chemical_formula_sum 'C18 H23 Cl N2 O2 S'
_chemical_formula_weight 366.914
_chemical_melting_point 409.15
_chemical_name_systematic
1-((4-chlorophenyl)sulfonyl)-2,3a-dimethyl-6-(prop-1-en-2-yl)-3a,4,5,6,7,7a-hexahydro-1H-benzo[d]imidazole
_space_group_crystal_system orthorhombic
_space_group_IT_number 19
_space_group_name_Hall 'P 2ac 2ab'
_space_group_name_H-M_alt 'P 21 21 21'
_symmetry_Int_Tables_number 19
_atom_sites_solution_hydrogens geom
_atom_sites_solution_primary direct
_audit_creation_date 2024-07-05
_audit_creation_method
;
Olex2 1.5
(compiled 2024.02.16 svn.r378c4104 for OlexSys, GUI svn.r6928)
;
_audit_update_record
;
2024-09-06 deposited with the CCDC.	2025-09-18 downloaded from the CCDC.
;
_cell_angle_alpha 90
_cell_angle_beta 90
_cell_angle_gamma 90
_cell_formula_units_Z 4
_cell_length_a 9.3126(6)
_cell_length_b 10.5891(8)
_cell_length_c 19.6462(15)
_cell_measurement_reflns_used 8810
_cell_measurement_temperature 294(2)
_cell_measurement_theta_max 25.43
_cell_measurement_theta_min 2.19
_cell_volume 1937.4(2)
_computing_cell_refinement 'SAINT V8.32B (BRUKER, 2016)'
_computing_data_reduction 'SAINT V8.32B (BRUKER, 2016)'
_computing_molecular_graphics 'Olex2 1.5 (Dolomanov et al., 2009)'
_computing_publication_material 'Olex2 1.5 (Dolomanov et al., 2009)'
_computing_structure_refinement 'olex2.refine 1.5 (Bourhis et al., 2015)'
_computing_structure_solution 'SHELXS  (Sheldrick, 2008)'
_diffrn_ambient_temperature 294.00
_diffrn_measured_fraction_theta_full 0.9980
_diffrn_measured_fraction_theta_max 0.9980
_diffrn_measurement_device_type 'Bruker D8 VENTURE PHOTON 100 CMOS'
_diffrn_measurement_method '\f and \w scans'
_diffrn_radiation_type 'Mo K\a'
_diffrn_radiation_wavelength 0.71073
_diffrn_reflns_av_R_equivalents 0.0729
_diffrn_reflns_av_unetI/netI 0.0716
_diffrn_reflns_Laue_measured_fraction_full 0.9980
_diffrn_reflns_Laue_measured_fraction_max 0.9980
_diffrn_reflns_limit_h_max 12
_diffrn_reflns_limit_h_min -10
_diffrn_reflns_limit_k_max 13
_diffrn_reflns_limit_k_min -13
_diffrn_reflns_limit_l_max 23
_diffrn_reflns_limit_l_min -25
_diffrn_reflns_number 20056
_diffrn_reflns_point_group_measured_fraction_full 0.9989
_diffrn_reflns_point_group_measured_fraction_max 0.9966
_diffrn_reflns_theta_full 25.2417
_diffrn_reflns_theta_max 27.48
_diffrn_reflns_theta_min 2.18
_diffrn_source_current 1.0
_diffrn_source_power 0.05
_diffrn_source_voltage 50.0
_diffrn_standards_number 0
_exptl_absorpt_coefficient_mu 0.317
_exptl_absorpt_correction_T_max 0.7456
_exptl_absorpt_correction_T_min 0.6182
_exptl_absorpt_correction_type multi-scan
_exptl_absorpt_process_details
;
SADABS-2012/1 (Bruker,2012) was used for absorption correction.
wR2(int) was 0.1815 before and 0.0824 after correction.
The Ratio of minimum to maximum transmission is 0.8291.
The \l/2 correction factor is 0.0015.
;
_exptl_crystal_colour colourless
_exptl_crystal_colour_primary colourless
_exptl_crystal_density_diffrn 1.258
_exptl_crystal_description prism
_exptl_crystal_F_000 777.489
_exptl_crystal_recrystallization_method 'Re-crystallisation from solvent: diethyl ether'
_exptl_crystal_size_max 0.51
_exptl_crystal_size_mid 0.245
_exptl_crystal_size_min 0.125
_refine_diff_density_max 0.3945
_refine_diff_density_min -0.4243
_refine_diff_density_rms 0.0817
_refine_ls_abs_structure_details 'Hooft, R.W.W., Straver, L.H., Spek, A.L. (2010). J. Appl. Cryst., 43, 665-668.'
_refine_ls_abs_structure_Flack 0.06(4)
_refine_ls_d_res_high 0.7702
_refine_ls_d_res_low 9.3213
_refine_ls_goodness_of_fit_ref 1.0268
_refine_ls_hydrogen_treatment constr
_refine_ls_matrix_type full
_refine_ls_number_constraints 36
_refine_ls_number_parameters 220
_refine_ls_number_reflns 4433
_refine_ls_number_restraints 0
_refine_ls_restrained_S_all 1.0268
_refine_ls_R_factor_all 0.1073
_refine_ls_R_factor_gt 0.0553
_refine_ls_shift/su_max -0.0004
_refine_ls_shift/su_mean 0.0001
_refine_ls_structure_factor_coef Fsqd
_refine_ls_weighting_details 'w=1/[\s^2^(Fo^2^)+(0.0500P)^2^+0.7592P] where P=(Fo^2^+2Fc^2^)/3'
_refine_ls_weighting_scheme calc
_refine_ls_wR_factor_gt 0.1135
_refine_ls_wR_factor_ref 0.1323
_reflns_Friedel_coverage 0.995
_reflns_limit_h_max 12
_reflns_limit_h_min -12
_reflns_limit_k_max 13
_reflns_limit_k_min -13
_reflns_limit_l_max 25
_reflns_limit_l_min -25
_reflns_number_gt 2883
_reflns_number_total 4433
_reflns_threshold_expression I>=2u(I)
_cod_data_source_file d5nj02510a2.cif
_cod_data_source_block 3d
_cod_depositor_comments 'Adding full bibliography for 7064036--7064040.cif.'
_cod_original_sg_symbol_Hall ' P 2ac 2ab'
_cod_database_code 7064040
_olex2_refinement_description
;
1. Fixed Uiso
 At 1.2 times of:
  All C(H) groups, All C(H,H) groups
 At 1.5 times of:
  All C(H,H,H) groups
2. Uiso/Uaniso restraints and constraints
: with sigma of 0.05 and sigma for terminal atoms of 0.1
3.a Ternary CH refined with riding coordinates:
 C5(H5), C3(H3)
3.b Secondary CH2 refined with riding coordinates:
 C4(H4a,H4b), C2(H2a,H2b), C1(H1a,H1b)
3.c Aromatic/amide H refined with riding coordinates:
 C17(H17), C18(H18), C15(H15), C14(H14)
3.d X=CH2 refined with riding coordinates:
 C11(H11a,H11b)
3.e Idealised Me refined as rotating group:
 C12(H12a,H12b,H12c), C8(H8a,H8b,H8c), C10(H10a,H10b,H10c)
;
_olex2_submission_special_instructions 'No special instructions were received'

loop_
_space_group_symop_id
_space_group_symop_operation_xyz
1 x,y,z
2 x+1/2,-y+1/2,-z
3 -x,y+1/2,-z+1/2
4 -x+1/2,-y,z+1/2

loop_
_atom_site_label
_atom_site_type_symbol
_atom_site_fract_x
_atom_site_fract_y
_atom_site_fract_z
_atom_site_U_iso_or_equiv
_atom_site_adp_type
_atom_site_occupancy
_atom_site_refinement_flags_posn
C12 C 0.8096(4) 0.5650(3) 0.6904(2) 0.0670(11) Uani 1.000000 .
H12a H 0.8679(18) 0.5738(19) 0.7317(5) 0.1005(17) Uiso 1.000000 GR
H12b H 0.8703(17) 0.5362(13) 0.6528(9) 0.1005(17) Uiso 1.000000 GR
H12c H 0.7670(4) 0.6469(7) 0.6788(13) 0.1005(17) Uiso 1.000000 GR
S1 S 0.87307(8) 0.27020(8) 0.72836(4) 0.0450(2) Uani 1.000000 .
O1 O 0.9880(2) 0.3348(3) 0.69588(12) 0.0650(7) Uani 1.000000 .
O2 O 0.8478(3) 0.1385(2) 0.71591(13) 0.0632(7) Uani 1.000000 .
Cl Cl 0.95242(17) 0.34541(17) 1.04093(6) 0.1247(6) Uani 1.000000 .
C16 C 0.9334(5) 0.3226(4) 0.9542(2) 0.0754(12) Uani 1.000000 .
C17 C 1.0063(5) 0.3959(5) 0.9092(2) 0.0864(14) Uani 1.000000 .
H17 H 1.0705(5) 0.4588(5) 0.9255(2) 0.1037(17) Uiso 1.000000 R
C18 C 0.9882(4) 0.3801(4) 0.84021(19) 0.0681(11) Uani 1.000000 .
H18 H 1.0392(4) 0.4321(4) 0.80911(19) 0.0817(13) Uiso 1.000000 R
C13 C 0.8968(3) 0.2894(3) 0.81659(16) 0.0425(7) Uani 1.000000 .
N1 N 0.7245(3) 0.3412(2) 0.70894(13) 0.0414(6) Uani 1.000000 .
C5 C 0.5831(3) 0.2753(3) 0.70246(14) 0.0363(6) Uani 1.000000 .
H5 H 0.5782(3) 0.2002(3) 0.73322(14) 0.0435(8) Uiso 1.000000 R
C4 C 0.5647(3) 0.2368(3) 0.62849(15) 0.0436(7) Uani 1.000000 .
H4a H 0.6085(3) 0.3022(3) 0.59906(15) 0.0524(9) Uiso 1.000000 R
H4b H 0.6170(3) 0.1567(3) 0.62060(15) 0.0524(9) Uiso 1.000000 R
C3 C 0.4071(3) 0.2192(3) 0.60778(16) 0.0521(9) Uani 1.000000 .
H3 H 0.3648(3) 0.1525(3) 0.63771(16) 0.0625(10) Uiso 1.000000 R
C2 C 0.3294(4) 0.3430(4) 0.6226(2) 0.0620(10) Uani 1.000000 .
H2a H 0.3756(4) 0.4123(4) 0.5968(2) 0.0744(12) Uiso 1.000000 R
H2b H 0.2283(4) 0.3364(4) 0.6074(2) 0.0744(12) Uiso 1.000000 R
C9 C 0.3980(5) 0.1732(5) 0.5348(2) 0.0811(13) Uani 1.000000 .
C15 C 0.8437(5) 0.2309(5) 0.9309(2) 0.0821(13) Uani 1.000000 .
H15 H 0.7937(5) 0.1787(5) 0.9623(2) 0.0985(15) Uiso 1.000000 R
C14 C 0.8248(4) 0.2134(4) 0.8617(2) 0.0671(10) Uani 1.000000 .
H14 H 0.7625(4) 0.1490(4) 0.8456(2) 0.0805(13) Uiso 1.000000 R
C7 C 0.6939(3) 0.4717(3) 0.70257(16) 0.0431(8) Uani 1.000000 .
N2 N 0.5615(3) 0.4984(2) 0.70688(14) 0.0477(7) Uani 1.000000 .
C6 C 0.4837(3) 0.3807(3) 0.72738(17) 0.0421(7) Uani 1.000000 .
C8 C 0.4730(4) 0.3822(4) 0.80493(17) 0.0605(10) Uani 1.000000 .
H8a H 0.416(2) 0.4554(14) 0.81943(19) 0.0908(14) Uiso 1.000000 GR
H8b H 0.426(2) 0.3045(12) 0.82059(19) 0.0908(14) Uiso 1.000000 GR
H8c H 0.5695(5) 0.388(2) 0.82456(18) 0.0908(14) Uiso 1.000000 GR
C1 C 0.3335(3) 0.3726(3) 0.69687(19) 0.0558(9) Uani 1.000000 .
H1a H 0.2840(3) 0.4542(3) 0.70445(19) 0.0669(11) Uiso 1.000000 R
H1b H 0.2788(3) 0.3068(3) 0.72159(19) 0.0669(11) Uiso 1.000000 R
C10 C 0.4207(8) 0.2587(8) 0.4814(2) 0.148(3) Uani 1.000000 .
H10a H 0.348(4) 0.325(3) 0.4833(17) 0.223(4) Uiso 1.000000 GR
H10b H 0.516(2) 0.296(4) 0.4858(16) 0.223(4) Uiso 1.000000 GR
H10c H 0.414(6) 0.2142(13) 0.4378(3) 0.223(4) Uiso 1.000000 GR
C11 C 0.3692(14) 0.0533(6) 0.5220(4) 0.245(5) Uani 1.000000 .
H11a H 0.3541(14) -0.0040(6) 0.5585(4) 0.294(7) Uiso 1.000000 R
H11b H 0.3635(14) 0.0245(6) 0.4762(4) 0.294(7) Uiso 1.000000 R

loop_
_atom_site_aniso_label
_atom_site_aniso_U_11
_atom_site_aniso_U_22
_atom_site_aniso_U_33
_atom_site_aniso_U_12
_atom_site_aniso_U_13
_atom_site_aniso_U_23
C12 0.062(2) 0.048(2) 0.091(3) -0.0153(18) -0.004(2) -0.001(2)
S1 0.0331(3) 0.0511(4) 0.0508(4) 0.0072(3) -0.0043(4) -0.0086(4)
O1 0.0345(12) 0.102(2) 0.0582(14) 0.0020(13) 0.0052(11) 0.0002(14)
O2 0.0636(14) 0.0440(12) 0.0820(18) 0.0171(11) -0.0159(14) -0.0205(12)
Cl 0.1379(12) 0.1849(16) 0.0514(6) -0.0066(12) -0.0193(7) 0.0005(8)
C16 0.078(3) 0.094(3) 0.054(2) -0.000(3) -0.010(2) -0.001(2)
C17 0.101(3) 0.092(3) 0.066(3) -0.039(3) -0.019(2) -0.007(2)
C18 0.074(3) 0.074(3) 0.056(2) -0.029(2) -0.011(2) -0.000(2)
C13 0.0348(15) 0.0443(17) 0.0485(18) 0.0064(14) -0.0032(13) 0.0007(15)
N1 0.0337(12) 0.0316(13) 0.0589(18) -0.0019(10) -0.0080(12) -0.0012(12)
C5 0.0305(13) 0.0316(14) 0.0468(16) -0.0036(12) -0.0020(12) 0.0024(13)
C4 0.0383(15) 0.0462(18) 0.0464(17) -0.0016(14) -0.0051(13) -0.0035(15)
C3 0.0448(17) 0.061(2) 0.0502(19) -0.0127(16) -0.0112(15) 0.0055(17)
C2 0.0412(19) 0.071(2) 0.074(3) 0.0027(17) -0.0126(17) 0.018(2)
C9 0.080(3) 0.099(3) 0.065(3) -0.012(2) -0.030(2) -0.004(2)
C15 0.081(3) 0.101(3) 0.064(3) -0.019(3) -0.000(2) 0.028(3)
C14 0.074(2) 0.062(2) 0.066(2) -0.022(2) -0.010(2) 0.010(2)
C7 0.0442(19) 0.0368(17) 0.0481(19) -0.0048(13) -0.0028(15) 0.0004(14)
N2 0.0474(16) 0.0305(13) 0.0652(19) 0.0022(11) 0.0043(13) 0.0020(12)
C6 0.0378(15) 0.0360(15) 0.0526(18) 0.0014(12) 0.0016(16) 0.0008(16)
C8 0.065(2) 0.057(2) 0.060(2) 0.0007(19) 0.0144(19) -0.0068(19)
C1 0.0366(17) 0.053(2) 0.077(3) 0.0044(15) 0.0072(16) 0.0089(19)
C10 0.194(7) 0.194(7) 0.058(3) -0.038(6) -0.014(4) 0.003(4)
C11 0.509(16) 0.125(5) 0.101(5) -0.096(9) -0.087(8) -0.028(4)

loop_
_atom_type_symbol
_atom_type_scat_dispersion_real
_atom_type_scat_dispersion_imag
_atom_type_scat_Cromer_Mann_a1
_atom_type_scat_Cromer_Mann_a2
_atom_type_scat_Cromer_Mann_a3
_atom_type_scat_Cromer_Mann_a4
_atom_type_scat_Cromer_Mann_b1
_atom_type_scat_Cromer_Mann_b2
_atom_type_scat_Cromer_Mann_b3
_atom_type_scat_Cromer_Mann_b4
_atom_type_scat_Cromer_Mann_c
_atom_type_scat_source
_atom_type_scat_dispersion_source
C 0.00313 0.00162 2.31000 1.02000 1.58860 0.86500 20.84390 10.20750 0.56870 51.65120 0.21560 'International Tables Volume C Table 6.1.1.4 (pp. 500-502)' 'Brennan, Cowan, Rev. Sci. Instrum., 1992, 63, 850'
Cl 0.14908 0.15974 11.46040 7.19640 6.25560 1.64550 0.01040 1.16620 18.51940 47.77840 -9.55740 'International Tables Volume C Table 6.1.1.4 (pp. 500-502)' 'Brennan, Cowan, Rev. Sci. Instrum., 1992, 63, 850'
H 0.00000 0.00000 0.49300 0.32291 0.14019 0.04081 10.51090 26.12570 3.14236 57.79970 0.00304 'International Tables Volume C Table 6.1.1.4 (pp. 500-502)' 'Brennan, Cowan, Rev. Sci. Instrum., 1992, 63, 850'
N 0.00612 0.00332 12.21260 3.13220 2.01250 1.16630 0.00570 9.89330 28.99750 0.58260 -11.52900 'International Tables Volume C Table 6.1.1.4 (pp. 500-502)' 'Brennan, Cowan, Rev. Sci. Instrum., 1992, 63, 850'
O 0.01085 0.00610 3.04850 2.28680 1.54630 0.86700 13.27710 5.70110 0.32390 32.90890 0.25080 'International Tables Volume C Table 6.1.1.4 (pp. 500-502)' 'Brennan, Cowan, Rev. Sci. Instrum., 1992, 63, 850'
S 0.12485 0.12449 6.90530 5.20340 1.43790 1.58630 1.46790 22.21510 0.25360 56.17200 0.86690 'International Tables Volume C Table 6.1.1.4 (pp. 500-502)' 'Brennan, Cowan, Rev. Sci. Instrum., 1992, 63, 850'

loop_
_geom_angle_atom_site_label_1
_geom_angle_atom_site_label_2
_geom_angle_atom_site_label_3
_geom_angle
_geom_angle_site_symmetry_1
_geom_angle_site_symmetry_3
_geom_angle_publ_flag
H12b C12 H12a 109.5 . . ?
H12c C12 H12a 109.5 . . ?
H12c C12 H12b 109.5 . . ?
C7 C12 H12a 109.5 . . ?
C7 C12 H12b 109.5 . . ?
C7 C12 H12c 109.5 . . ?
O2 S1 O1 120.97(16) . . ?
C13 S1 O1 106.99(15) . . ?
C13 S1 O2 107.51(16) . . ?
N1 S1 O1 108.29(14) . . ?
N1 S1 O2 105.71(13) . . ?
N1 S1 C13 106.59(14) . . ?
C17 C16 Cl 120.7(4) . . ?
C15 C16 Cl 119.6(4) . . ?
C15 C16 C17 119.7(4) . . ?
H17 C17 C16 119.7(2) . . ?
C18 C17 C16 120.7(4) . . ?
C18 C17 H17 119.7(3) . . ?
H18 C18 C17 120.1(3) . . ?
C13 C18 C17 119.8(4) . . ?
C13 C18 H18 120.1(2) . . ?
C18 C13 S1 119.7(3) . . ?
C14 C13 S1 120.5(3) . . ?
C14 C13 C18 119.8(3) . . ?
C5 N1 S1 123.77(18) . . ?
C7 N1 S1 130.2(2) . . ?
C7 N1 C5 105.7(2) . . ?
H5 C5 N1 111.06(14) . . ?
C4 C5 N1 107.8(2) . . ?
C4 C5 H5 111.06(16) . . ?
C6 C5 N1 99.5(2) . . ?
C6 C5 H5 111.06(16) . . ?
C6 C5 C4 115.7(2) . . ?
H4a C4 C5 108.93(16) . . ?
H4b C4 C5 108.93(16) . . ?
H4b C4 H4a 107.7 . . ?
C3 C4 C5 113.2(2) . . ?
C3 C4 H4a 108.93(18) . . ?
C3 C4 H4b 108.93(19) . . ?
H3 C3 C4 107.90(18) . . ?
C2 C3 C4 107.4(3) . . ?
C2 C3 H3 107.90(19) . . ?
C9 C3 C4 110.1(3) . . ?
C9 C3 H3 107.9(2) . . ?
C9 C3 C2 115.5(3) . . ?
H2a C2 C3 109.48(18) . . ?
H2b C2 C3 109.48(17) . . ?
H2b C2 H2a 108.1 . . ?
C1 C2 C3 110.8(3) . . ?
C1 C2 H2a 109.5(2) . . ?
C1 C2 H2b 109.48(18) . . ?
C10 C9 C3 119.4(4) . . ?
C11 C9 C3 120.0(5) . . ?
C11 C9 C10 120.6(5) . . ?
H15 C15 C16 119.9(2) . . ?
C14 C15 C16 120.3(4) . . ?
C14 C15 H15 119.9(2) . . ?
C15 C14 C13 119.6(4) . . ?
H14 C14 C13 120.2(2) . . ?
H14 C14 C15 120.2(2) . . ?
N1 C7 C12 121.3(3) . . ?
N2 C7 C12 124.7(3) . . ?
N2 C7 N1 114.1(3) . . ?
C6 N2 C7 107.6(2) . . ?
N2 C6 C5 103.2(2) . . ?
C8 C6 C5 111.5(3) . . ?
C8 C6 N2 106.9(3) . . ?
C1 C6 C5 112.8(2) . . ?
C1 C6 N2 112.7(2) . . ?
C1 C6 C8 109.5(3) . . ?
H8a C8 C6 109.5 . . ?
H8b C8 C6 109.5 . . ?
H8b C8 H8a 109.5 . . ?
H8c C8 C6 109.5 . . ?
H8c C8 H8a 109.5 . . ?
H8c C8 H8b 109.5 . . ?
C6 C1 C2 114.8(3) . . ?
H1a C1 C2 108.57(19) . . ?
H1a C1 C6 108.57(17) . . ?
H1b C1 C2 108.57(19) . . ?
H1b C1 C6 108.57(18) . . ?
H1b C1 H1a 107.5 . . ?
H10a C10 C9 109.5 . . ?
H10b C10 C9 109.5 . . ?
H10b C10 H10a 109.5 . . ?
H10c C10 C9 109.5 . . ?
H10c C10 H10a 109.5 . . ?
H10c C10 H10b 109.5 . . ?
H11a C11 C9 120.0 . . ?
H11b C11 C9 120.0 . . ?
H11b C11 H11a 120.0 . . ?

loop_
_geom_bond_atom_site_label_1
_geom_bond_atom_site_label_2
_geom_bond_distance
_geom_bond_site_symmetry_2
_geom_bond_publ_flag
C12 H12a 0.9800 . ?
C12 H12b 0.9800 . ?
C12 H12c 0.9800 . ?
C12 C7 1.481(4) . ?
S1 O1 1.421(2) . ?
S1 O2 1.435(2) . ?
S1 C13 1.759(3) . ?
S1 N1 1.620(2) . ?
Cl C16 1.730(4) . ?
C16 C17 1.359(6) . ?
C16 C15 1.361(6) . ?
C17 H17 0.9500 . ?
C17 C18 1.375(5) . ?
C18 H18 0.9500 . ?
C18 C13 1.364(5) . ?
C13 C14 1.373(5) . ?
N1 C5 1.496(3) . ?
N1 C7 1.417(4) . ?
C5 H5 1.0000 . ?
C5 C4 1.519(4) . ?
C5 C6 1.530(4) . ?
C4 H4a 0.9900 . ?
C4 H4b 0.9900 . ?
C4 C3 1.534(4) . ?
C3 H3 1.0000 . ?
C3 C2 1.525(5) . ?
C3 C9 1.517(5) . ?
C2 H2a 0.9900 . ?
C2 H2b 0.9900 . ?
C2 C1 1.493(5) . ?
C9 C10 1.402(7) . ?
C9 C11 1.322(7) . ?
C15 H15 0.9500 . ?
C15 C14 1.383(6) . ?
C14 H14 0.9500 . ?
C7 N2 1.268(4) . ?
N2 C6 1.497(4) . ?
C6 C8 1.527(5) . ?
C6 C1 1.524(4) . ?
C8 H8a 0.9800 . ?
C8 H8b 0.9800 . ?
C8 H8c 0.9800 . ?
C1 H1a 0.9900 . ?
C1 H1b 0.9900 . ?
C10 H10a 0.9800 . ?
C10 H10b 0.9800 . ?
C10 H10c 0.9800 . ?
C11 H11a 0.9500 . ?
C11 H11b 0.9500 . ?

loop_
_geom_torsion_atom_site_label_1
_geom_torsion_atom_site_label_2
_geom_torsion_atom_site_label_3
_geom_torsion_atom_site_label_4
_geom_torsion
_geom_torsion_site_symmetry_1
_geom_torsion_site_symmetry_2
_geom_torsion_site_symmetry_3
_geom_torsion_site_symmetry_4
_geom_torsion_publ_flag
C12 C7 N1 S1 21.4(4) . . . . ?
C12 C7 N1 C5 -165.7(3) . . . . ?
C12 C7 N2 C6 -173.5(4) . . . . ?
S1 C13 C18 C17 179.6(4) . . . . ?
S1 C13 C14 C15 -179.3(3) . . . . ?
S1 N1 C5 C4 -92.0(2) . . . . ?
S1 N1 C5 C6 147.0(3) . . . . ?
S1 N1 C7 N2 -159.9(3) . . . . ?
Cl C16 C17 C18 -178.2(4) . . . . ?
Cl C16 C15 C14 178.5(3) . . . . ?
C16 C17 C18 C13 -0.4(6) . . . . ?
C16 C15 C14 C13 -0.3(5) . . . . ?
C17 C18 C13 C14 -0.9(5) . . . . ?
C18 C13 C14 C15 1.2(4) . . . . ?
N1 C5 C4 C3 -156.3(2) . . . . ?
N1 C5 C6 N2 30.3(2) . . . . ?
N1 C5 C6 C8 -84.2(2) . . . . ?
N1 C5 C6 C1 152.2(2) . . . . ?
N1 C7 N2 C6 7.9(3) . . . . ?
C5 C4 C3 C2 57.0(3) . . . . ?
C5 C4 C3 C9 -176.6(3) . . . . ?
C5 C6 N2 C7 -24.9(3) . . . . ?
C5 C6 C1 C2 -42.9(3) . . . . ?
C4 C3 C2 C1 -62.3(3) . . . . ?
C4 C3 C9 C10 -76.4(4) . . . . ?
C4 C3 C9 C11 103.6(7) . . . . ?
C3 C2 C1 C6 57.1(3) . . . . ?
C2 C1 C6 N2 73.5(3) . . . . ?
C2 C1 C6 C8 -167.6(3) . . . . ?
C7 N2 C6 C8 92.8(3) . . . . ?
C7 N2 C6 C1 -146.9(3) . . . . ?
